data_7126364
loop_
_publ_author_name
'Prieschl, Dominic'
'Arrowsmith, Merle'
'Dietz, Maximilian'
'Rempel, Anna'
'M\"uller, Marcel'
'Braunschweig, Holger'

_publ_section_title
;
 Synthesis of polyheterocyclic 1,1-diboryltriazenes by \g-nitrogen
 insertion of azides into activated B-B single bonds.
;
_journal_issue 42
_journal_name_full 'Chemical communications (Cambridge, England)'
_journal_page_first 5681
_journal_page_last 5684
_journal_paper_doi 10.1039/d0cc02305a
_journal_volume 56
_journal_year 2020
_chemical_formula_moiety 'C45 H53 B2 N5'
_chemical_formula_sum 'C45 H53 B2 N5'
_chemical_formula_weight 685.54
_space_group_crystal_system triclinic
_space_group_IT_number 2
_space_group_name_Hall '-P 1'
_space_group_name_H-M_alt 'P -1'
_atom_sites_solution_hydrogens geom
_audit_creation_method SHELXL-2018/3
_cell_angle_alpha 99.007(10)
_cell_angle_beta 108.967(15)
_cell_angle_gamma 90.735(9)
_cell_formula_units_Z 2
_cell_length_a 10.776(4)
_cell_length_b 12.867(4)
_cell_length_c 15.077(4)
_cell_measurement_reflns_used 7869
_cell_measurement_temperature 100(2)
_cell_measurement_theta_max 26.70
_cell_measurement_theta_min 2.34
_cell_volume 1948.1(11)
_computing_cell_refinement 'Saint+ ver. V8.38A (Bruker AXS)'
_computing_data_collection 'APEX2 ver. 2014.9 (Bruker AXS)'
_computing_data_reduction 'Saint+ ver. V8.38A (Bruker AXS)'
_computing_molecular_graphics 'ShelXLe (Huebschle et all, 2011)'
_computing_publication_material 'SHELXL-2018/3 (Sheldrick, 2018)'
_computing_structure_refinement 'SHELXL-2018/3 (Sheldrick, 2018)'
_computing_structure_solution 'SHELXT (Sheldrick, 2014)'
_diffrn_ambient_temperature 100(2)
_diffrn_detector 'CMOS area detector (Photon II)'
_diffrn_detector_area_resol_mean 7.5
_diffrn_measured_fraction_theta_full 0.999
_diffrn_measured_fraction_theta_max 0.999
_diffrn_measurement_device_type 'Bruker D8 Quest'
_diffrn_measurement_method '\f and \w scans'
_diffrn_radiation_monochromator 'multi-layer mirror'
_diffrn_radiation_type MoK\a
_diffrn_radiation_wavelength 0.71073
_diffrn_reflns_av_R_equivalents 0.0639
_diffrn_reflns_av_unetI/netI 0.0532
_diffrn_reflns_Laue_measured_fraction_full 0.999
_diffrn_reflns_Laue_measured_fraction_max 0.999
_diffrn_reflns_limit_h_max 13
_diffrn_reflns_limit_h_min -11
_diffrn_reflns_limit_k_max 15
_diffrn_reflns_limit_k_min -15
_diffrn_reflns_limit_l_max 18
_diffrn_reflns_limit_l_min -18
_diffrn_reflns_number 31092
_diffrn_reflns_point_group_measured_fraction_full 0.999
_diffrn_reflns_point_group_measured_fraction_max 0.999
_diffrn_reflns_theta_full 26.000
_diffrn_reflns_theta_max 26.021
_diffrn_reflns_theta_min 2.339
_diffrn_source 'microfocus sealed tube (Incoatec ImS)'
_exptl_absorpt_coefficient_mu 0.068
_exptl_absorpt_correction_T_max 0.7454
_exptl_absorpt_correction_T_min 0.6207
_exptl_absorpt_correction_type multi-scan
_exptl_absorpt_process_details 'SadAbs 2016/2 (Bruker AXS)'
_exptl_crystal_colour yellow
_exptl_crystal_density_diffrn 1.169
_exptl_crystal_description block
_exptl_crystal_F_000 736
_exptl_crystal_size_max 0.373
_exptl_crystal_size_mid 0.195
_exptl_crystal_size_min 0.15
_refine_diff_density_max 0.300
_refine_diff_density_min -0.229
_refine_diff_density_rms 0.048
_refine_ls_extinction_method none
_refine_ls_goodness_of_fit_ref 1.016
_refine_ls_hydrogen_treatment constr
_refine_ls_matrix_type full
_refine_ls_number_parameters 480
_refine_ls_number_reflns 7667
_refine_ls_number_restraints 0
_refine_ls_restrained_S_all 1.016
_refine_ls_R_factor_all 0.0785
_refine_ls_R_factor_gt 0.0533
_refine_ls_shift/su_max 0.000
_refine_ls_shift/su_mean 0.000
_refine_ls_structure_factor_coef Fsqd
_refine_ls_weighting_details 'w=1/[\s^2^(Fo^2^)+(0.0650P)^2^+0.8310P] where P=(Fo^2^+2Fc^2^)/3'
_refine_ls_weighting_scheme calc
_refine_ls_wR_factor_gt 0.1287
_refine_ls_wR_factor_ref 0.1449
_reflns_Friedel_coverage 0.000
_reflns_number_gt 5594
_reflns_number_total 7667
_reflns_threshold_expression 'I > 2\s(I)'
_cod_data_source_file d0cc02305a6.cif
_cod_data_source_block test_a
_cod_depositor_comments 'Adding full bibliography for 7126363--7126367.cif.'
_cod_original_cell_volume 1948.1(10)
_cod_database_code 7126364
_shelx_shelxl_version_number 2018/3
_shelx_space_group_comment
;
The symmetry employed for this shelxl refinement is uniquely defined
by the following loop, which should always be used as a source of
symmetry information in preference to the above space-group names.
They are only intended as comments.
;
_shelx_estimated_absorpt_t_min 0.975
_shelx_estimated_absorpt_t_max 0.990

loop_
_space_group_symop_operation_xyz
'x, y, z'
'-x, -y, -z'

loop_
_atom_site_label
_atom_site_type_symbol
_atom_site_fract_x
_atom_site_fract_y
_atom_site_fract_z
_atom_site_U_iso_or_equiv
_atom_site_adp_type
_atom_site_occupancy
_atom_site_site_symmetry_order
_atom_site_calc_flag
_atom_site_refinement_flags_posn
_atom_site_refinement_flags_adp
_atom_site_refinement_flags_occupancy
_atom_site_disorder_assembly
_atom_site_disorder_group
C1_1 C 0.32757(18) 0.74454(15) 0.40249(12) 0.0223(4) Uani 1 1 d . . . . .
C2_1 C 0.24136(18) 0.72645(15) 0.45258(12) 0.0241(4) Uani 1 1 d . . . . .
C3_1 C 0.19374(19) 0.81129(16) 0.49798(12) 0.0263(4) Uani 1 1 d . . . . .
H3_1 H 0.134443 0.797825 0.530337 0.032 Uiso 1 1 calc R U . . .
C4_1 C 0.22999(19) 0.91489(16) 0.49755(13) 0.0280(4) Uani 1 1 d . . . . .
C5_1 C 0.31801(19) 0.93220(16) 0.45011(13) 0.0272(4) Uani 1 1 d . . . . .
H5_1 H 0.345414 1.002583 0.449833 0.033 Uiso 1 1 calc R U . . .
C6_1 C 0.36659(19) 0.84946(15) 0.40335(12) 0.0250(4) Uani 1 1 d . . . . .
C7_1 C 0.4582(2) 0.87525(16) 0.35062(14) 0.0301(4) Uani 1 1 d . . . . .
H00O_1 H 0.415871 0.850299 0.282255 0.045 Uiso 1 1 calc R U . . .
H00P_1 H 0.540115 0.840366 0.373412 0.045 Uiso 1 1 calc R U . . .
H00Q_1 H 0.477715 0.951729 0.362110 0.045 Uiso 1 1 calc R U . . .
C8_1 C 0.2021(2) 0.61593(16) 0.45965(13) 0.0284(4) Uani 1 1 d . . . . .
H00E_1 H 0.139788 0.581822 0.398316 0.043 Uiso 1 1 calc R U . . .
H00F_1 H 0.160617 0.618666 0.508891 0.043 Uiso 1 1 calc R U . . .
H00G_1 H 0.280410 0.575483 0.476331 0.043 Uiso 1 1 calc R U . . .
C9_1 C 0.1811(2) 1.00608(17) 0.54975(15) 0.0368(5) Uani 1 1 d . . . . .
H01F_1 H 0.141823 1.054876 0.506166 0.055 Uiso 1 1 calc R U . . .
H01G_1 H 0.254841 1.043043 0.603140 0.055 Uiso 1 1 calc R U . . .
H01H_1 H 0.114796 0.979621 0.573899 0.055 Uiso 1 1 calc R U . . .
C10_1 C 0.25391(18) 0.57155(15) 0.26014(12) 0.0221(4) Uani 1 1 d . . . . .
C11_1 C 0.25828(18) 0.46140(15) 0.25617(12) 0.0223(4) Uani 1 1 d . . . . .
C12_1 C 0.15256(19) 0.39337(15) 0.19635(12) 0.0251(4) Uani 1 1 d . . . . .
H12_1 H 0.156519 0.319707 0.196660 0.030 Uiso 1 1 calc R U . . .
C13_1 C 0.04099(19) 0.43062(16) 0.13598(13) 0.0278(4) Uani 1 1 d . . . . .
C14_1 C 0.03810(19) 0.53871(16) 0.13797(13) 0.0276(4) Uani 1 1 d . . . . .
H14_1 H -0.036139 0.565343 0.096093 0.033 Uiso 1 1 calc R U . . .
C15_1 C 0.13991(19) 0.60961(15) 0.19902(13) 0.0248(4) Uani 1 1 d . . . . .
C18_1 C 0.1235(2) 0.72597(16) 0.19827(14) 0.0304(5) Uani 1 1 d . . . . .
H00Y_1 H 0.205020 0.760171 0.197746 0.046 Uiso 1 1 calc R U . . .
H16_1 H 0.103896 0.757799 0.255233 0.046 Uiso 1 1 calc R U . . .
H010_1 H 0.051084 0.735397 0.141344 0.046 Uiso 1 1 calc R U . . .
C16_1 C 0.37582(19) 0.41300(15) 0.31826(12) 0.0244(4) Uani 1 1 d . . . . .
H00B_1 H 0.351971 0.337621 0.315107 0.029 Uiso 1 1 calc R U . . .
H00C_1 H 0.396235 0.448330 0.385085 0.029 Uiso 1 1 calc R U . . .
C17_1 C -0.0724(2) 0.35559(17) 0.07227(14) 0.0353(5) Uani 1 1 d . . . . .
H01I_1 H -0.122230 0.387623 0.017672 0.053 Uiso 1 1 calc R U . . .
H01J_1 H -0.130063 0.340443 0.107964 0.053 Uiso 1 1 calc R U . . .
H01K_1 H -0.038820 0.289842 0.049701 0.053 Uiso 1 1 calc R U . . .
C1_2 C 0.49937(18) 0.42131(15) 0.29002(12) 0.0235(4) Uani 1 1 d . . . . .
H1_2 H 0.573139 0.392772 0.337554 0.028 Uiso 1 1 calc R U . . .
N5_2 N 0.48258(16) 0.36108(12) 0.19455(10) 0.0241(4) Uani 1 1 d . . . . .
N4_2 N 0.59855(15) 0.56568(12) 0.22586(10) 0.0235(3) Uani 1 1 d . . . . .
C3_2 C 0.6229(2) 0.48412(15) 0.15416(13) 0.0278(4) Uani 1 1 d . . . . .
H01A_2 H 0.714367 0.495398 0.155091 0.033 Uiso 1 1 calc R U . . .
H01B_2 H 0.563223 0.491749 0.090244 0.033 Uiso 1 1 calc R U . . .
C4_2 C 0.63246(19) 0.67107(15) 0.21575(13) 0.0250(4) Uani 1 1 d . . . . .
C5_2 C 0.5371(2) 0.72564(16) 0.15634(13) 0.0270(4) Uani 1 1 d . . . . .
C6_2 C 0.5722(2) 0.82640(16) 0.14586(14) 0.0328(5) Uani 1 1 d . . . . .
H6_2 H 0.507788 0.864236 0.106517 0.039 Uiso 1 1 calc R U . . .
C7_2 C 0.6985(2) 0.87329(16) 0.19112(15) 0.0360(5) Uani 1 1 d . . . . .
C8_2 C 0.7922(2) 0.81522(17) 0.24659(14) 0.0336(5) Uani 1 1 d . . . . .
H8_2 H 0.879530 0.845564 0.276787 0.040 Uiso 1 1 calc R U . . .
C9_2 C 0.7619(2) 0.71416(16) 0.25925(13) 0.0281(4) Uani 1 1 d . . . . .
C10_2 C 0.8695(2) 0.65324(18) 0.31546(14) 0.0347(5) Uani 1 1 d . . . . .
H00R_2 H 0.917486 0.620186 0.274505 0.052 Uiso 1 1 calc R U . . .
H00W_2 H 0.830798 0.598558 0.338921 0.052 Uiso 1 1 calc R U . . .
H10_2 H 0.930226 0.701339 0.369509 0.052 Uiso 1 1 calc R U . . .
C11_2 C 0.4009(2) 0.67653(17) 0.10247(14) 0.0315(5) Uani 1 1 d . . . . .
H01C_2 H 0.344718 0.730121 0.074063 0.047 Uiso 1 1 calc R U . . .
H01D_2 H 0.364733 0.647834 0.146107 0.047 Uiso 1 1 calc R U . . .
H01E_2 H 0.404420 0.619582 0.052090 0.047 Uiso 1 1 calc R U . . .
C12_2 C 0.7329(3) 0.98398(18) 0.18116(19) 0.0503(7) Uani 1 1 d . . . . .
H01T_2 H 0.824436 0.989974 0.182970 0.075 Uiso 1 1 calc R U . . .
H01U_2 H 0.721715 1.034135 0.233619 0.075 Uiso 1 1 calc R U . . .
H01V_2 H 0.674718 0.999707 0.120424 0.075 Uiso 1 1 calc R U . . .
C13_2 C 0.41283(19) 0.25936(15) 0.16218(13) 0.0252(4) Uani 1 1 d . . . . .
C14_2 C 0.4376(2) 0.17534(16) 0.21375(14) 0.0298(4) Uani 1 1 d . . . . .
C15_2 C 0.3608(2) 0.08153(16) 0.17579(15) 0.0362(5) Uani 1 1 d . . . . .
H15_2 H 0.376634 0.025486 0.211413 0.043 Uiso 1 1 calc R U . . .
C16_2 C 0.2615(2) 0.06587(16) 0.08786(15) 0.0360(5) Uani 1 1 d . . . . .
C17_2 C 0.2404(2) 0.14945(16) 0.03715(14) 0.0318(5) Uani 1 1 d . . . . .
H17_2 H 0.173409 0.140614 -0.023302 0.038 Uiso 1 1 calc R U . . .
C18_2 C 0.3141(2) 0.24508(15) 0.07219(13) 0.0264(4) Uani 1 1 d . . . . .
C19_2 C 0.2873(2) 0.33305(15) 0.01453(13) 0.0288(4) Uani 1 1 d . . . . .
H00J_2 H 0.365831 0.350854 -0.000752 0.043 Uiso 1 1 calc R U . . .
H00M_2 H 0.264798 0.395196 0.051400 0.043 Uiso 1 1 calc R U . . .
H00N_2 H 0.213747 0.310281 -0.044537 0.043 Uiso 1 1 calc R U . . .
C20_2 C 0.5469(2) 0.18391(17) 0.30822(14) 0.0355(5) Uani 1 1 d . . . . .
H01M_2 H 0.568182 0.113082 0.322065 0.053 Uiso 1 1 calc R U . . .
H01N_2 H 0.518444 0.223092 0.358570 0.053 Uiso 1 1 calc R U . . .
H01O_2 H 0.625037 0.221105 0.305247 0.053 Uiso 1 1 calc R U . . .
C21_2 C 0.1819(3) -0.03834(19) 0.04853(19) 0.0518(7) Uani 1 1 d . . . . .
H01Q_2 H 0.114032 -0.033551 -0.012209 0.078 Uiso 1 1 calc R U . . .
H01R_2 H 0.139995 -0.055400 0.093739 0.078 Uiso 1 1 calc R U . . .
H01S_2 H 0.239828 -0.093750 0.038523 0.078 Uiso 1 1 calc R U . . .
C2_2 C 0.6021(2) 0.37319(15) 0.17102(13) 0.0276(4) Uani 1 1 d . . . . .
H00H_2 H 0.596131 0.322210 0.113096 0.033 Uiso 1 1 calc R U . . .
H00I_2 H 0.678438 0.357382 0.223758 0.033 Uiso 1 1 calc R U . . .
B1_3 B 0.5400(2) 0.53994(18) 0.29005(14) 0.0237(5) Uani 1 1 d . . . . .
N1_3 N 0.49915(15) 0.62467(12) 0.35473(10) 0.0220(3) Uani 1 1 d . . . . .
C1_3 C 0.79738(19) 0.69328(15) 0.54076(13) 0.0257(4) Uani 1 1 d . . . . .
B2_3 B 0.3659(2) 0.64833(16) 0.33939(13) 0.0215(4) Uani 1 1 d . . . . .
N2_3 N 0.59094(15) 0.67768(12) 0.43810(10) 0.0228(3) Uani 1 1 d . . . . .
C2_3 C 0.7775(2) 0.78701(16) 0.59321(14) 0.0335(5) Uani 1 1 d . . . . .
H2_3 H 0.696029 0.818689 0.573509 0.040 Uiso 1 1 calc R U . . .
N3_3 N 0.70070(15) 0.63880(12) 0.45490(10) 0.0236(3) Uani 1 1 d . . . . .
C4_3 C 0.9968(2) 0.7875(2) 0.70337(15) 0.0430(6) Uani 1 1 d . . . . .
H01L_3 H 1.065445 0.820167 0.758768 0.052 Uiso 1 1 calc R U . . .
C5_3 C 1.0156(2) 0.6942(2) 0.65184(15) 0.0394(6) Uani 1 1 d . . . . .
H5_3 H 1.096526 0.661951 0.672430 0.047 Uiso 1 1 calc R U . . .
C6_3 C 0.91586(19) 0.64730(17) 0.56958(14) 0.0302(5) Uani 1 1 d . . . . .
H6_3 H 0.929299 0.583767 0.533328 0.036 Uiso 1 1 calc R U . . .
C3_3 C 0.8783(2) 0.83356(18) 0.67466(15) 0.0412(6) Uani 1 1 d . . . . .
H01P_3 H 0.865602 0.897449 0.710820 0.049 Uiso 1 1 calc R U . . .

loop_
_atom_site_aniso_label
_atom_site_aniso_U_11
_atom_site_aniso_U_22
_atom_site_aniso_U_33
_atom_site_aniso_U_23
_atom_site_aniso_U_13
_atom_site_aniso_U_12
C1_1 0.0198(9) 0.0320(10) 0.0119(8) 0.0034(7) 0.0011(7) 0.0017(8)
C2_1 0.0209(10) 0.0350(11) 0.0127(8) 0.0036(7) 0.0008(7) 0.0011(8)
C3_1 0.0212(10) 0.0416(11) 0.0142(9) 0.0044(8) 0.0034(7) 0.0006(8)
C4_1 0.0245(10) 0.0381(11) 0.0166(9) 0.0011(8) 0.0017(8) 0.0035(8)
C5_1 0.0275(11) 0.0299(10) 0.0212(9) 0.0041(8) 0.0043(8) 0.0005(8)
C6_1 0.0243(10) 0.0322(10) 0.0154(9) 0.0029(7) 0.0031(8) 0.0000(8)
C7_1 0.0352(12) 0.0334(11) 0.0242(10) 0.0052(8) 0.0131(9) 0.0006(9)
C8_1 0.0291(11) 0.0376(11) 0.0200(9) 0.0055(8) 0.0099(8) 0.0003(9)
C9_1 0.0347(12) 0.0423(12) 0.0330(11) -0.0015(9) 0.0141(10) 0.0053(10)
C10_1 0.0217(10) 0.0334(10) 0.0117(8) 0.0034(7) 0.0064(7) 0.0013(8)
C11_1 0.0203(9) 0.0343(10) 0.0129(8) 0.0045(7) 0.0060(7) 0.0005(8)
C12_1 0.0273(11) 0.0304(10) 0.0183(9) 0.0017(8) 0.0097(8) -0.0026(8)
C13_1 0.0234(10) 0.0435(12) 0.0154(9) 0.0015(8) 0.0071(8) -0.0035(9)
C14_1 0.0202(10) 0.0439(12) 0.0158(9) 0.0049(8) 0.0024(8) 0.0015(8)
C15_1 0.0221(10) 0.0361(11) 0.0165(9) 0.0045(8) 0.0070(8) 0.0018(8)
C18_1 0.0266(11) 0.0407(12) 0.0214(10) 0.0073(8) 0.0034(8) 0.0053(9)
C16_1 0.0277(10) 0.0288(10) 0.0154(8) 0.0053(7) 0.0049(8) 0.0006(8)
C17_1 0.0273(11) 0.0460(13) 0.0255(10) 0.0005(9) 0.0022(9) -0.0059(9)
C1_2 0.0218(10) 0.0332(10) 0.0124(8) 0.0038(7) 0.0013(7) 0.0026(8)
N5_2 0.0264(9) 0.0279(8) 0.0157(7) 0.0015(6) 0.0048(6) 0.0010(7)
N4_2 0.0234(8) 0.0302(9) 0.0157(7) 0.0013(6) 0.0063(6) 0.0004(7)
C3_2 0.0297(11) 0.0350(11) 0.0189(9) 0.0008(8) 0.0104(8) 0.0010(8)
C4_2 0.0282(10) 0.0303(10) 0.0169(9) 0.0002(7) 0.0102(8) -0.0012(8)
C5_2 0.0312(11) 0.0353(11) 0.0178(9) 0.0032(8) 0.0130(8) 0.0036(8)
C6_2 0.0446(13) 0.0341(11) 0.0259(10) 0.0062(8) 0.0193(10) 0.0074(9)
C7_2 0.0524(14) 0.0317(11) 0.0299(11) -0.0012(9) 0.0249(11) -0.0048(10)
C8_2 0.0363(12) 0.0396(12) 0.0253(10) -0.0071(9) 0.0170(9) -0.0094(10)
C9_2 0.0289(11) 0.0376(11) 0.0185(9) -0.0018(8) 0.0121(8) -0.0022(9)
C10_2 0.0251(11) 0.0521(13) 0.0257(10) 0.0012(9) 0.0096(9) -0.0033(9)
C11_2 0.0317(11) 0.0413(12) 0.0225(10) 0.0086(9) 0.0087(9) 0.0048(9)
C12_2 0.0753(19) 0.0348(13) 0.0495(15) 0.0006(11) 0.0360(14) -0.0086(12)
C13_2 0.0266(10) 0.0294(10) 0.0182(9) 0.0038(7) 0.0055(8) 0.0042(8)
C14_2 0.0326(12) 0.0319(11) 0.0225(10) 0.0064(8) 0.0050(9) 0.0059(9)
C15_2 0.0433(13) 0.0300(11) 0.0331(11) 0.0114(9) 0.0066(10) 0.0029(9)
C16_2 0.0376(13) 0.0313(11) 0.0334(11) 0.0037(9) 0.0049(10) -0.0008(9)
C17_2 0.0322(12) 0.0352(11) 0.0225(10) 0.0018(8) 0.0032(9) 0.0018(9)
C18_2 0.0279(11) 0.0326(10) 0.0180(9) 0.0042(8) 0.0064(8) 0.0065(8)
C19_2 0.0323(11) 0.0342(11) 0.0163(9) 0.0043(8) 0.0028(8) 0.0049(9)
C20_2 0.0385(13) 0.0352(12) 0.0273(11) 0.0119(9) 0.0005(9) 0.0050(9)
C21_2 0.0549(17) 0.0380(13) 0.0504(15) 0.0080(11) 0.0011(13) -0.0075(12)
C2_2 0.0269(11) 0.0337(11) 0.0200(9) 0.0007(8) 0.0067(8) 0.0034(8)
B1_3 0.0185(11) 0.0340(12) 0.0147(9) 0.0034(8) 0.0005(8) 0.0030(9)
N1_3 0.0211(8) 0.0292(8) 0.0127(7) 0.0019(6) 0.0026(6) -0.0018(6)
C1_3 0.0252(10) 0.0326(10) 0.0179(9) 0.0069(8) 0.0042(8) -0.0054(8)
B2_3 0.0246(11) 0.0283(11) 0.0121(9) 0.0065(8) 0.0055(8) -0.0005(9)
N2_3 0.0224(8) 0.0308(9) 0.0127(7) 0.0029(6) 0.0031(6) -0.0022(7)
C2_3 0.0366(12) 0.0349(11) 0.0233(10) 0.0050(8) 0.0026(9) -0.0037(9)
N3_3 0.0204(8) 0.0325(9) 0.0170(7) 0.0060(6) 0.0043(6) -0.0010(7)
C4_3 0.0396(14) 0.0592(15) 0.0208(10) 0.0090(10) -0.0025(10) -0.0216(11)
C5_3 0.0261(11) 0.0641(16) 0.0250(11) 0.0174(11) 0.0001(9) -0.0043(10)
C6_3 0.0252(11) 0.0432(12) 0.0218(10) 0.0092(9) 0.0060(8) -0.0027(9)
C3_3 0.0515(15) 0.0406(13) 0.0237(11) -0.0003(9) 0.0053(10) -0.0122(11)

loop_
_atom_type_symbol
_atom_type_description
_atom_type_scat_dispersion_real
_atom_type_scat_dispersion_imag
_atom_type_scat_source
C C 0.0033 0.0016 'International Tables Vol C Tables 4.2.6.8 and 6.1.1.4'
H H 0.0000 0.0000 'International Tables Vol C Tables 4.2.6.8 and 6.1.1.4'
B B 0.0013 0.0007 'International Tables Vol C Tables 4.2.6.8 and 6.1.1.4'
N N 0.0061 0.0033 'International Tables Vol C Tables 4.2.6.8 and 6.1.1.4'

loop_
_exptl_crystal_face_index_h
_exptl_crystal_face_index_k
_exptl_crystal_face_index_l
_exptl_crystal_face_perp_dist
0.00 2.00 -1.00 0.0350
-1.00 -1.00 1.00 0.0440
2.00 -1.00 -1.00 0.1520
2.00 1.00 -1.00 0.1540
0.00 -2.00 -1.00 0.1070
0.00 2.00 1.00 0.0140
-1.00 1.00 1.00 0.0180
1.00 -2.00 -2.00 0.1480
-1.00 -2.00 -1.00 0.1070
-1.00 2.00 2.00 0.0210
2.00 1.00 0.00 0.1290
2.00 2.00 1.00 0.0890
-1.00 -1.00 -1.00 0.1110
1.00 1.00 1.00 0.0860
-2.00 -1.00 -1.00 0.0910
-1.00 0.00 0.00 0.0610
-1.00 0.00 -2.00 0.1280
1.00 0.00 -1.00 0.1790
-2.00 1.00 -1.00 0.0670
0.00 1.00 -2.00 0.1400
0.00 -1.00 2.00 0.0780
2.00 1.00 -2.00 0.1700
1.00 -2.00 0.00 0.0750

loop_
_geom_angle_atom_site_label_1
_geom_angle_atom_site_label_2
_geom_angle_atom_site_label_3
_geom_angle
_geom_angle_site_symmetry_1
_geom_angle_site_symmetry_3
_geom_angle_publ_flag
C6_1 C1_1 C2_1 118.15(17) . . ?
C6_1 C1_1 B2_3 121.97(16) . . ?
C2_1 C1_1 B2_3 119.60(16) . . ?
C3_1 C2_1 C1_1 119.95(18) . . ?
C3_1 C2_1 C8_1 119.10(17) . . ?
C1_1 C2_1 C8_1 120.93(17) . . ?
C4_1 C3_1 C2_1 122.10(18) . . ?
C4_1 C3_1 H3_1 119.0 . . ?
C2_1 C3_1 H3_1 119.0 . . ?
C3_1 C4_1 C5_1 117.65(18) . . ?
C3_1 C4_1 C9_1 121.54(19) . . ?
C5_1 C4_1 C9_1 120.77(19) . . ?
C6_1 C5_1 C4_1 121.80(18) . . ?
C6_1 C5_1 H5_1 119.1 . . ?
C4_1 C5_1 H5_1 119.1 . . ?
C5_1 C6_1 C1_1 120.31(18) . . ?
C5_1 C6_1 C7_1 118.41(17) . . ?
C1_1 C6_1 C7_1 121.24(17) . . ?
C6_1 C7_1 H00O_1 109.5 . . ?
C6_1 C7_1 H00P_1 109.5 . . ?
H00O_1 C7_1 H00P_1 109.5 . . ?
C6_1 C7_1 H00Q_1 109.5 . . ?
H00O_1 C7_1 H00Q_1 109.5 . . ?
H00P_1 C7_1 H00Q_1 109.5 . . ?
C2_1 C8_1 H00E_1 109.5 . . ?
C2_1 C8_1 H00F_1 109.5 . . ?
H00E_1 C8_1 H00F_1 109.5 . . ?
C2_1 C8_1 H00G_1 109.5 . . ?
H00E_1 C8_1 H00G_1 109.5 . . ?
H00F_1 C8_1 H00G_1 109.5 . . ?
C4_1 C9_1 H01F_1 109.5 . . ?
C4_1 C9_1 H01G_1 109.5 . . ?
H01F_1 C9_1 H01G_1 109.5 . . ?
C4_1 C9_1 H01H_1 109.5 . . ?
H01F_1 C9_1 H01H_1 109.5 . . ?
H01G_1 C9_1 H01H_1 109.5 . . ?
C11_1 C10_1 C15_1 117.61(17) . . ?
C11_1 C10_1 B2_3 119.81(16) . . ?
C15_1 C10_1 B2_3 122.18(17) . . ?
C12_1 C11_1 C10_1 120.74(17) . . ?
C12_1 C11_1 C16_1 117.63(17) . . ?
C10_1 C11_1 C16_1 121.61(16) . . ?
C11_1 C12_1 C13_1 121.65(19) . . ?
C11_1 C12_1 H12_1 119.2 . . ?
C13_1 C12_1 H12_1 119.2 . . ?
C14_1 C13_1 C12_1 117.62(18) . . ?
C14_1 C13_1 C17_1 121.67(19) . . ?
C12_1 C13_1 C17_1 120.70(19) . . ?
C13_1 C14_1 C15_1 122.47(18) . . ?
C13_1 C14_1 H14_1 118.8 . . ?
C15_1 C14_1 H14_1 118.8 . . ?
C14_1 C15_1 C10_1 119.85(18) . . ?
C14_1 C15_1 C18_1 117.94(17) . . ?
C10_1 C15_1 C18_1 122.21(17) . . ?
C15_1 C18_1 H00Y_1 109.5 . . ?
C15_1 C18_1 H16_1 109.5 . . ?
H00Y_1 C18_1 H16_1 109.5 . . ?
C15_1 C18_1 H010_1 109.5 . . ?
H00Y_1 C18_1 H010_1 109.5 . . ?
H16_1 C18_1 H010_1 109.5 . . ?
C11_1 C16_1 C1_2 113.96(15) . . ?
C11_1 C16_1 H00B_1 108.8 . . ?
C1_2 C16_1 H00B_1 108.8 . . ?
C11_1 C16_1 H00C_1 108.8 . . ?
C1_2 C16_1 H00C_1 108.8 . . ?
H00B_1 C16_1 H00C_1 107.7 . . ?
C13_1 C17_1 H01I_1 109.5 . . ?
C13_1 C17_1 H01J_1 109.5 . . ?
H01I_1 C17_1 H01J_1 109.5 . . ?
C13_1 C17_1 H01K_1 109.5 . . ?
H01I_1 C17_1 H01K_1 109.5 . . ?
H01J_1 C17_1 H01K_1 109.5 . . ?
N5_2 C1_2 C16_1 112.70(15) . . ?
N5_2 C1_2 B1_3 107.57(14) . . ?
C16_1 C1_2 B1_3 111.35(16) . . ?
N5_2 C1_2 H1_2 108.4 . . ?
C16_1 C1_2 H1_2 108.4 . . ?
B1_3 C1_2 H1_2 108.4 . . ?
C13_2 N5_2 C2_2 116.15(15) . . ?
C13_2 N5_2 C1_2 121.55(15) . . ?
C2_2 N5_2 C1_2 110.24(14) . . ?
B1_3 N4_2 C4_2 125.77(16) . . ?
B1_3 N4_2 C3_2 121.51(16) . . ?
C4_2 N4_2 C3_2 112.56(14) . . ?
N4_2 C3_2 C2_2 112.82(15) . . ?
N4_2 C3_2 H01A_2 109.0 . . ?
C2_2 C3_2 H01A_2 109.0 . . ?
N4_2 C3_2 H01B_2 109.0 . . ?
C2_2 C3_2 H01B_2 109.0 . . ?
H01A_2 C3_2 H01B_2 107.8 . . ?
C9_2 C4_2 C5_2 120.85(18) . . ?
C9_2 C4_2 N4_2 119.70(17) . . ?
C5_2 C4_2 N4_2 119.28(17) . . ?
C6_2 C5_2 C4_2 118.54(19) . . ?
C6_2 C5_2 C11_2 119.99(18) . . ?
C4_2 C5_2 C11_2 121.45(18) . . ?
C7_2 C6_2 C5_2 122.0(2) . . ?
C7_2 C6_2 H6_2 119.0 . . ?
C5_2 C6_2 H6_2 119.0 . . ?
C6_2 C7_2 C8_2 117.90(19) . . ?
C6_2 C7_2 C12_2 121.0(2) . . ?
C8_2 C7_2 C12_2 121.1(2) . . ?
C9_2 C8_2 C7_2 122.2(2) . . ?
C9_2 C8_2 H8_2 118.9 . . ?
C7_2 C8_2 H8_2 118.9 . . ?
C8_2 C9_2 C4_2 118.35(19) . . ?
C8_2 C9_2 C10_2 119.47(19) . . ?
C4_2 C9_2 C10_2 122.12(18) . . ?
C9_2 C10_2 H00R_2 109.5 . . ?
C9_2 C10_2 H00W_2 109.5 . . ?
H00R_2 C10_2 H00W_2 109.5 . . ?
C9_2 C10_2 H10_2 109.5 . . ?
H00R_2 C10_2 H10_2 109.5 . . ?
H00W_2 C10_2 H10_2 109.5 . . ?
C5_2 C11_2 H01C_2 109.5 . . ?
C5_2 C11_2 H01D_2 109.5 . . ?
H01C_2 C11_2 H01D_2 109.5 . . ?
C5_2 C11_2 H01E_2 109.5 . . ?
H01C_2 C11_2 H01E_2 109.5 . . ?
H01D_2 C11_2 H01E_2 109.5 . . ?
C7_2 C12_2 H01T_2 109.5 . . ?
C7_2 C12_2 H01U_2 109.5 . . ?
H01T_2 C12_2 H01U_2 109.5 . . ?
C7_2 C12_2 H01V_2 109.5 . . ?
H01T_2 C12_2 H01V_2 109.5 . . ?
H01U_2 C12_2 H01V_2 109.5 . . ?
C14_2 C13_2 C18_2 119.46(18) . . ?
C14_2 C13_2 N5_2 124.37(17) . . ?
C18_2 C13_2 N5_2 116.17(16) . . ?
C15_2 C14_2 C13_2 118.84(18) . . ?
C15_2 C14_2 C20_2 119.23(18) . . ?
C13_2 C14_2 C20_2 121.92(18) . . ?
C14_2 C15_2 C16_2 122.85(19) . . ?
C14_2 C15_2 H15_2 118.6 . . ?
C16_2 C15_2 H15_2 118.6 . . ?
C15_2 C16_2 C17_2 117.32(19) . . ?
C15_2 C16_2 C21_2 121.0(2) . . ?
C17_2 C16_2 C21_2 121.6(2) . . ?
C18_2 C17_2 C16_2 122.06(19) . . ?
C18_2 C17_2 H17_2 119.0 . . ?
C16_2 C17_2 H17_2 119.0 . . ?
C17_2 C18_2 C13_2 119.42(18) . . ?
C17_2 C18_2 C19_2 119.97(17) . . ?
C13_2 C18_2 C19_2 120.60(18) . . ?
C18_2 C19_2 H00J_2 109.5 . . ?
C18_2 C19_2 H00M_2 109.5 . . ?
H00J_2 C19_2 H00M_2 109.5 . . ?
C18_2 C19_2 H00N_2 109.5 . . ?
H00J_2 C19_2 H00N_2 109.5 . . ?
H00M_2 C19_2 H00N_2 109.5 . . ?
C14_2 C20_2 H01M_2 109.5 . . ?
C14_2 C20_2 H01N_2 109.5 . . ?
H01M_2 C20_2 H01N_2 109.5 . . ?
C14_2 C20_2 H01O_2 109.5 . . ?
H01M_2 C20_2 H01O_2 109.5 . . ?
H01N_2 C20_2 H01O_2 109.5 . . ?
C16_2 C21_2 H01Q_2 109.5 . . ?
C16_2 C21_2 H01R_2 109.5 . . ?
H01Q_2 C21_2 H01R_2 109.5 . . ?
C16_2 C21_2 H01S_2 109.5 . . ?
H01Q_2 C21_2 H01S_2 109.5 . . ?
H01R_2 C21_2 H01S_2 109.5 . . ?
N5_2 C2_2 C3_2 111.12(16) . . ?
N5_2 C2_2 H00H_2 109.4 . . ?
C3_2 C2_2 H00H_2 109.4 . . ?
N5_2 C2_2 H00I_2 109.4 . . ?
C3_2 C2_2 H00I_2 109.4 . . ?
H00H_2 C2_2 H00I_2 108.0 . . ?
N4_2 B1_3 N1_3 121.20(18) . . ?
N4_2 B1_3 C1_2 121.07(17) . . ?
N1_3 B1_3 C1_2 117.38(16) . . ?
N2_3 N1_3 B2_3 116.07(15) . . ?
N2_3 N1_3 B1_3 120.63(15) . . ?
B2_3 N1_3 B1_3 123.07(15) . . ?
C6_3 C1_3 C2_3 120.30(18) . . ?
C6_3 C1_3 N3_3 115.69(18) . . ?
C2_3 C1_3 N3_3 124.01(18) . . ?
N1_3 B2_3 C1_1 121.77(16) . . ?
N1_3 B2_3 C10_1 118.18(17) . . ?
C1_1 B2_3 C10_1 119.98(17) . . ?
N3_3 N2_3 N1_3 111.89(15) . . ?
C3_3 C2_3 C1_3 119.2(2) . . ?
C3_3 C2_3 H2_3 120.4 . . ?
C1_3 C2_3 H2_3 120.4 . . ?
N2_3 N3_3 C1_3 112.65(16) . . ?
C5_3 C4_3 C3_3 120.2(2) . . ?
C5_3 C4_3 H01L_3 119.9 . . ?
C3_3 C4_3 H01L_3 119.9 . . ?
C4_3 C5_3 C6_3 119.9(2) . . ?
C4_3 C5_3 H5_3 120.0 . . ?
C6_3 C5_3 H5_3 120.0 . . ?
C1_3 C6_3 C5_3 119.9(2) . . ?
C1_3 C6_3 H6_3 120.0 . . ?
C5_3 C6_3 H6_3 120.0 . . ?
C4_3 C3_3 C2_3 120.4(2) . . ?
C4_3 C3_3 H01P_3 119.8 . . ?
C2_3 C3_3 H01P_3 119.8 . . ?

loop_
_geom_bond_atom_site_label_1
_geom_bond_atom_site_label_2
_geom_bond_distance
_geom_bond_site_symmetry_2
_geom_bond_publ_flag
C1_1 C6_1 1.406(3) . ?
C1_1 C2_1 1.412(3) . ?
C1_1 B2_3 1.583(3) . ?
C2_1 C3_1 1.390(3) . ?
C2_1 C8_1 1.508(3) . ?
C3_1 C4_1 1.386(3) . ?
C3_1 H3_1 0.9500 . ?
C4_1 C5_1 1.395(3) . ?
C4_1 C9_1 1.507(3) . ?
C5_1 C6_1 1.387(3) . ?
C5_1 H5_1 0.9500 . ?
C6_1 C7_1 1.517(3) . ?
C7_1 H00O_1 0.9800 . ?
C7_1 H00P_1 0.9800 . ?
C7_1 H00Q_1 0.9800 . ?
C8_1 H00E_1 0.9800 . ?
C8_1 H00F_1 0.9800 . ?
C8_1 H00G_1 0.9800 . ?
C9_1 H01F_1 0.9800 . ?
C9_1 H01G_1 0.9800 . ?
C9_1 H01H_1 0.9800 . ?
C10_1 C11_1 1.411(3) . ?
C10_1 C15_1 1.421(3) . ?
C10_1 B2_3 1.588(3) . ?
C11_1 C12_1 1.392(3) . ?
C11_1 C16_1 1.517(3) . ?
C12_1 C13_1 1.394(3) . ?
C12_1 H12_1 0.9500 . ?
C13_1 C14_1 1.387(3) . ?
C13_1 C17_1 1.505(3) . ?
C14_1 C15_1 1.392(3) . ?
C14_1 H14_1 0.9500 . ?
C15_1 C18_1 1.511(3) . ?
C18_1 H00Y_1 0.9800 . ?
C18_1 H16_1 0.9800 . ?
C18_1 H010_1 0.9800 . ?
C16_1 C1_2 1.531(3) . ?
C16_1 H00B_1 0.9900 . ?
C16_1 H00C_1 0.9900 . ?
C17_1 H01I_1 0.9800 . ?
C17_1 H01J_1 0.9800 . ?
C17_1 H01K_1 0.9800 . ?
C1_2 N5_2 1.478(2) . ?
C1_2 B1_3 1.583(3) . ?
C1_2 H1_2 1.0000 . ?
N5_2 C13_2 1.433(2) . ?
N5_2 C2_2 1.455(3) . ?
N4_2 B1_3 1.391(3) . ?
N4_2 C4_2 1.444(2) . ?
N4_2 C3_2 1.475(2) . ?
C3_2 C2_2 1.515(3) . ?
C3_2 H01A_2 0.9900 . ?
C3_2 H01B_2 0.9900 . ?
C4_2 C9_2 1.398(3) . ?
C4_2 C5_2 1.403(3) . ?
C5_2 C6_2 1.393(3) . ?
C5_2 C11_2 1.501(3) . ?
C6_2 C7_2 1.389(3) . ?
C6_2 H6_2 0.9500 . ?
C7_2 C8_2 1.393(3) . ?
C7_2 C12_2 1.509(3) . ?
C8_2 C9_2 1.393(3) . ?
C8_2 H8_2 0.9500 . ?
C9_2 C10_2 1.507(3) . ?
C10_2 H00R_2 0.9800 . ?
C10_2 H00W_2 0.9800 . ?
C10_2 H10_2 0.9800 . ?
C11_2 H01C_2 0.9800 . ?
C11_2 H01D_2 0.9800 . ?
C11_2 H01E_2 0.9800 . ?
C12_2 H01T_2 0.9800 . ?
C12_2 H01U_2 0.9800 . ?
C12_2 H01V_2 0.9800 . ?
C13_2 C14_2 1.407(3) . ?
C13_2 C18_2 1.409(3) . ?
C14_2 C15_2 1.386(3) . ?
C14_2 C20_2 1.512(3) . ?
C15_2 C16_2 1.390(3) . ?
C15_2 H15_2 0.9500 . ?
C16_2 C17_2 1.394(3) . ?
C16_2 C21_2 1.509(3) . ?
C17_2 C18_2 1.387(3) . ?
C17_2 H17_2 0.9500 . ?
C18_2 C19_2 1.508(3) . ?
C19_2 H00J_2 0.9800 . ?
C19_2 H00M_2 0.9800 . ?
C19_2 H00N_2 0.9800 . ?
C20_2 H01M_2 0.9800 . ?
C20_2 H01N_2 0.9800 . ?
C20_2 H01O_2 0.9800 . ?
C21_2 H01Q_2 0.9800 . ?
C21_2 H01R_2 0.9800 . ?
C21_2 H01S_2 0.9800 . ?
C2_2 H00H_2 0.9900 . ?
C2_2 H00I_2 0.9900 . ?
B1_3 N1_3 1.514(3) . ?
N1_3 N2_3 1.389(2) . ?
N1_3 B2_3 1.424(3) . ?
C1_3 C6_3 1.381(3) . ?
C1_3 C2_3 1.394(3) . ?
C1_3 N3_3 1.440(2) . ?
N2_3 N3_3 1.254(2) . ?
C2_3 C3_3 1.390(3) . ?
C2_3 H2_3 0.9500 . ?
C4_3 C5_3 1.379(3) . ?
C4_3 C3_3 1.382(4) . ?
C4_3 H01L_3 0.9500 . ?
C5_3 C6_3 1.393(3) . ?
C5_3 H5_3 0.9500 . ?
C6_3 H6_3 0.9500 . ?
C3_3 H01P_3 0.9500 . ?

loop_
_geom_torsion_atom_site_label_1
_geom_torsion_atom_site_label_2
_geom_torsion_atom_site_label_3
_geom_torsion_atom_site_label_4
_geom_torsion
_geom_torsion_site_symmetry_1
_geom_torsion_site_symmetry_2
_geom_torsion_site_symmetry_3
_geom_torsion_site_symmetry_4
_geom_torsion_publ_flag
C6_1 C1_1 C2_1 C3_1 2.4(3) . . . . ?
B2_3 C1_1 C2_1 C3_1 -171.65(16) . . . . ?
C6_1 C1_1 C2_1 C8_1 -176.24(16) . . . . ?
B2_3 C1_1 C2_1 C8_1 9.8(3) . . . . ?
C1_1 C2_1 C3_1 C4_1 -1.2(3) . . . . ?
C8_1 C2_1 C3_1 C4_1 177.39(17) . . . . ?
C2_1 C3_1 C4_1 C5_1 -0.5(3) . . . . ?
C2_1 C3_1 C4_1 C9_1 -177.97(18) . . . . ?
C3_1 C4_1 C5_1 C6_1 1.1(3) . . . . ?
C9_1 C4_1 C5_1 C6_1 178.57(18) . . . . ?
C4_1 C5_1 C6_1 C1_1 0.1(3) . . . . ?
C4_1 C5_1 C6_1 C7_1 177.89(17) . . . . ?
C2_1 C1_1 C6_1 C5_1 -1.8(3) . . . . ?
B2_3 C1_1 C6_1 C5_1 172.05(17) . . . . ?
C2_1 C1_1 C6_1 C7_1 -179.54(17) . . . . ?
B2_3 C1_1 C6_1 C7_1 -5.7(3) . . . . ?
C15_1 C10_1 C11_1 C12_1 -1.9(3) . . . . ?
B2_3 C10_1 C11_1 C12_1 171.01(16) . . . . ?
C15_1 C10_1 C11_1 C16_1 179.77(16) . . . . ?
B2_3 C10_1 C11_1 C16_1 -7.4(3) . . . . ?
C10_1 C11_1 C12_1 C13_1 2.3(3) . . . . ?
C16_1 C11_1 C12_1 C13_1 -179.26(16) . . . . ?
C11_1 C12_1 C13_1 C14_1 -0.5(3) . . . . ?
C11_1 C12_1 C13_1 C17_1 -179.69(17) . . . . ?
C12_1 C13_1 C14_1 C15_1 -1.7(3) . . . . ?
C17_1 C13_1 C14_1 C15_1 177.50(18) . . . . ?
C13_1 C14_1 C15_1 C10_1 2.0(3) . . . . ?
C13_1 C14_1 C15_1 C18_1 -177.27(18) . . . . ?
C11_1 C10_1 C15_1 C14_1 -0.3(3) . . . . ?
B2_3 C10_1 C15_1 C14_1 -172.93(16) . . . . ?
C11_1 C10_1 C15_1 C18_1 179.03(17) . . . . ?
B2_3 C10_1 C15_1 C18_1 6.4(3) . . . . ?
C12_1 C11_1 C16_1 C1_2 111.03(19) . . . . ?
C10_1 C11_1 C16_1 C1_2 -70.5(2) . . . . ?
C11_1 C16_1 C1_2 N5_2 -64.5(2) . . . . ?
C11_1 C16_1 C1_2 B1_3 56.5(2) . . . . ?
C16_1 C1_2 N5_2 C13_2 -39.8(2) . . . . ?
B1_3 C1_2 N5_2 C13_2 -162.95(16) . . . . ?
C16_1 C1_2 N5_2 C2_2 179.13(15) . . . . ?
B1_3 C1_2 N5_2 C2_2 56.01(19) . . . . ?
B1_3 N4_2 C3_2 C2_2 -10.9(3) . . . . ?
C4_2 N4_2 C3_2 C2_2 173.56(16) . . . . ?
B1_3 N4_2 C4_2 C9_2 98.8(2) . . . . ?
C3_2 N4_2 C4_2 C9_2 -85.9(2) . . . . ?
B1_3 N4_2 C4_2 C5_2 -86.1(2) . . . . ?
C3_2 N4_2 C4_2 C5_2 89.3(2) . . . . ?
C9_2 C4_2 C5_2 C6_2 -3.6(3) . . . . ?
N4_2 C4_2 C5_2 C6_2 -178.70(16) . . . . ?
C9_2 C4_2 C5_2 C11_2 174.62(17) . . . . ?
N4_2 C4_2 C5_2 C11_2 -0.5(3) . . . . ?
C4_2 C5_2 C6_2 C7_2 1.0(3) . . . . ?
C11_2 C5_2 C6_2 C7_2 -177.29(19) . . . . ?
C5_2 C6_2 C7_2 C8_2 1.5(3) . . . . ?
C5_2 C6_2 C7_2 C12_2 -177.96(18) . . . . ?
C6_2 C7_2 C8_2 C9_2 -1.5(3) . . . . ?
C12_2 C7_2 C8_2 C9_2 178.00(19) . . . . ?
C7_2 C8_2 C9_2 C4_2 -1.1(3) . . . . ?
C7_2 C8_2 C9_2 C10_2 176.47(18) . . . . ?
C5_2 C4_2 C9_2 C8_2 3.7(3) . . . . ?
N4_2 C4_2 C9_2 C8_2 178.71(16) . . . . ?
C5_2 C4_2 C9_2 C10_2 -173.81(17) . . . . ?
N4_2 C4_2 C9_2 C10_2 1.2(3) . . . . ?
C2_2 N5_2 C13_2 C14_2 88.0(2) . . . . ?
C1_2 N5_2 C13_2 C14_2 -50.9(3) . . . . ?
C2_2 N5_2 C13_2 C18_2 -91.6(2) . . . . ?
C1_2 N5_2 C13_2 C18_2 129.53(19) . . . . ?
C18_2 C13_2 C14_2 C15_2 -2.2(3) . . . . ?
N5_2 C13_2 C14_2 C15_2 178.25(19) . . . . ?
C18_2 C13_2 C14_2 C20_2 176.67(19) . . . . ?
N5_2 C13_2 C14_2 C20_2 -2.9(3) . . . . ?
C13_2 C14_2 C15_2 C16_2 1.2(3) . . . . ?
C20_2 C14_2 C15_2 C16_2 -177.6(2) . . . . ?
C14_2 C15_2 C16_2 C17_2 0.0(4) . . . . ?
C14_2 C15_2 C16_2 C21_2 178.9(2) . . . . ?
C15_2 C16_2 C17_2 C18_2 -0.3(3) . . . . ?
C21_2 C16_2 C17_2 C18_2 -179.2(2) . . . . ?
C16_2 C17_2 C18_2 C13_2 -0.6(3) . . . . ?
C16_2 C17_2 C18_2 C19_2 -179.9(2) . . . . ?
C14_2 C13_2 C18_2 C17_2 1.9(3) . . . . ?
N5_2 C13_2 C18_2 C17_2 -178.50(18) . . . . ?
C14_2 C13_2 C18_2 C19_2 -178.81(18) . . . . ?
N5_2 C13_2 C18_2 C19_2 0.8(3) . . . . ?
C13_2 N5_2 C2_2 C3_2 146.77(16) . . . . ?
C1_2 N5_2 C2_2 C3_2 -69.88(19) . . . . ?
N4_2 C3_2 C2_2 N5_2 44.1(2) . . . . ?
C4_2 N4_2 B1_3 N1_3 3.1(3) . . . . ?
C3_2 N4_2 B1_3 N1_3 -171.91(16) . . . . ?
C4_2 N4_2 B1_3 C1_2 176.12(16) . . . . ?
C3_2 N4_2 B1_3 C1_2 1.1(3) . . . . ?
N5_2 C1_2 B1_3 N4_2 -23.0(2) . . . . ?
C16_1 C1_2 B1_3 N4_2 -146.96(18) . . . . ?
N5_2 C1_2 B1_3 N1_3 150.29(16) . . . . ?
C16_1 C1_2 B1_3 N1_3 26.4(2) . . . . ?
N4_2 B1_3 N1_3 N2_3 -80.9(2) . . . . ?
C1_2 B1_3 N1_3 N2_3 105.80(19) . . . . ?
N4_2 B1_3 N1_3 B2_3 104.8(2) . . . . ?
C1_2 B1_3 N1_3 B2_3 -68.5(2) . . . . ?
N2_3 N1_3 B2_3 C1_1 11.5(2) . . . . ?
B1_3 N1_3 B2_3 C1_1 -174.03(16) . . . . ?
N2_3 N1_3 B2_3 C10_1 -165.25(14) . . . . ?
B1_3 N1_3 B2_3 C10_1 9.3(2) . . . . ?
C6_1 C1_1 B2_3 N1_3 63.5(2) . . . . ?
C2_1 C1_1 B2_3 N1_3 -122.75(19) . . . . ?
C6_1 C1_1 B2_3 C10_1 -119.87(19) . . . . ?
C2_1 C1_1 B2_3 C10_1 53.9(2) . . . . ?
C11_1 C10_1 B2_3 N1_3 46.6(2) . . . . ?
C15_1 C10_1 B2_3 N1_3 -140.89(18) . . . . ?
C11_1 C10_1 B2_3 C1_1 -130.19(18) . . . . ?
C15_1 C10_1 B2_3 C1_1 42.3(2) . . . . ?
B2_3 N1_3 N2_3 N3_3 167.67(15) . . . . ?
B1_3 N1_3 N2_3 N3_3 -7.0(2) . . . . ?
C6_3 C1_3 C2_3 C3_3 0.1(3) . . . . ?
N3_3 C1_3 C2_3 C3_3 -179.32(18) . . . . ?
N1_3 N2_3 N3_3 C1_3 179.59(13) . . . . ?
C6_3 C1_3 N3_3 N2_3 172.70(16) . . . . ?
C2_3 C1_3 N3_3 N2_3 -7.9(2) . . . . ?
C3_3 C4_3 C5_3 C6_3 1.3(3) . . . . ?
C2_3 C1_3 C6_3 C5_3 0.6(3) . . . . ?
N3_3 C1_3 C6_3 C5_3 180.00(17) . . . . ?
C4_3 C5_3 C6_3 C1_3 -1.2(3) . . . . ?
C5_3 C4_3 C3_3 C2_3 -0.6(3) . . . . ?
C1_3 C2_3 C3_3 C4_3 0.0(3) . . . . ?
